data_4518059
loop_
_publ_author_name
'Dang, Hang T.'
'Haug, Graham C.'
'Nguyen, Vu T.'
'Vuong, Ngan T. H.'
'Nguyen, Viet D.'
'Arman, Hadi D.'
'Larionov, Oleg V.'

_publ_section_title
;
 Acridine Photocatalysis: Insights into the Mechanism and Development of a
 Dual-Catalytic Direct Decarboxylative Conjugate Addition
;
_journal_issue 19
_journal_name_full 'ACS Catalysis'
_journal_page_first 11448
_journal_page_last 11457
_journal_paper_doi 10.1021/acscatal.0c03440
_journal_volume 10
_journal_year 2020
_chemical_formula_moiety 'C20 H30 B N O4'
_chemical_formula_sum 'C20 H30 B N O4'
_chemical_formula_weight 359.26
_space_group_crystal_system monoclinic
_space_group_IT_number 14
_space_group_name_Hall '-P 2ybc'
_space_group_name_H-M_alt 'P 1 21/c 1'
_atom_sites_solution_hydrogens geom
_atom_sites_solution_primary dual
_audit_creation_date 2019-12-06
_audit_creation_method
;
Olex2 1.2
(compiled 2018.05.29 svn.r3508 for OlexSys, GUI svn.r5506)
;
_cell_angle_alpha 90
_cell_angle_beta 101.160(3)
_cell_angle_gamma 90
_cell_formula_units_Z 4
_cell_length_a 13.4325(4)
_cell_length_b 9.9472(3)
_cell_length_c 15.5089(5)
_cell_measurement_reflns_used 12554
_cell_measurement_temperature 98(2)
_cell_measurement_theta_max 28.0200
_cell_measurement_theta_min 2.4190
_cell_volume 2033.05(11)
_computing_cell_refinement 'CrysAlisPro 1.171.40.59a (Rigaku OD, 2019)'
_computing_data_collection 'CrysAlisPro 1.171.40.59a (Rigaku OD, 2019)'
_computing_data_reduction 'CrysAlisPro 1.171.40.59a (Rigaku OD, 2019)'
_computing_molecular_graphics 'Olex2 (Dolomanov et al., 2009)'
_computing_publication_material 'Olex2 (Dolomanov et al., 2009)'
_computing_structure_refinement 'ShelXL (Sheldrick, 2015)'
_computing_structure_solution 'ShelXT (Sheldrick, 2015)'
_diffrn_ambient_temperature 98(2)
_diffrn_detector 'CCD plate'
_diffrn_measured_fraction_theta_full 1.000
_diffrn_measured_fraction_theta_max 1.000
_diffrn_measurement_details
;
List of Runs (angles in degrees, time in seconds):

  # Type    Start    End  Width  t~exp~   \w     \q     \k     \f   Frames
--------------------------------------------------------------------------
  1  \w    -96.00  17.00   1.00   58.00    --   -7.50 -38.00  30.00  113
  2  \w    -37.00  81.00   1.00   58.00    --   -7.50  57.00-180.00  118
  3  \w    -32.00  81.00   1.00   58.00    --   -7.50  38.00 -90.00  113
  4  \w    -46.00  81.00   1.00   58.00    --   -7.50  19.00  30.00  127
  5  \w    -96.00  25.00   1.00   58.00    --   -7.50 -72.00-120.00  121
  6  \w    -37.00  81.00   1.00   58.00    --   -7.50  57.00  30.00  118
  7  \w    -37.00  11.00   1.00   58.00    --   -7.50  57.00 -30.00   48
  8  \w    -32.00  81.00   1.00   58.00    --   -7.50  38.00 120.00  113
;
_diffrn_measurement_device 'four-circle diffractometer'
_diffrn_measurement_device_type 'XtaLAB AFC12 (RCD3): Kappa single'
_diffrn_measurement_method '\w scans'
_diffrn_orient_matrix_type 'CrysAlisPro convention (1999,Acta A55,543-557)'
_diffrn_orient_matrix_UB_11 -0.0531995000
_diffrn_orient_matrix_UB_12 0.0090356000
_diffrn_orient_matrix_UB_13 -0.0128658000
_diffrn_orient_matrix_UB_21 0.0082519000
_diffrn_orient_matrix_UB_22 0.0575194000
_diffrn_orient_matrix_UB_23 -0.0246955000
_diffrn_orient_matrix_UB_31 -0.0001493000
_diffrn_orient_matrix_UB_32 -0.0411516000
_diffrn_orient_matrix_UB_33 -0.0373801000
_diffrn_radiation_monochromator mirror
_diffrn_radiation_probe x-ray
_diffrn_radiation_type MoK\a
_diffrn_radiation_wavelength 0.71073
_diffrn_reflns_av_R_equivalents 0.0601
_diffrn_reflns_av_unetI/netI 0.0312
_diffrn_reflns_Laue_measured_fraction_full 1.000
_diffrn_reflns_Laue_measured_fraction_max 1.000
_diffrn_reflns_limit_h_max 16
_diffrn_reflns_limit_h_min -16
_diffrn_reflns_limit_k_max 12
_diffrn_reflns_limit_k_min -12
_diffrn_reflns_limit_l_max 19
_diffrn_reflns_limit_l_min -19
_diffrn_reflns_number 50780
_diffrn_reflns_point_group_measured_fraction_full 1.000
_diffrn_reflns_point_group_measured_fraction_max 1.000
_diffrn_reflns_theta_full 25.242
_diffrn_reflns_theta_max 25.997
_diffrn_reflns_theta_min 2.446
_diffrn_source 'Rotating-anode X-ray tube'
_diffrn_source_type 'Rigaku (Mo) X-ray Source'
_exptl_absorpt_coefficient_mu 0.080
_exptl_absorpt_correction_T_max 1.00000
_exptl_absorpt_correction_T_min 0.94243
_exptl_absorpt_correction_type multi-scan
_exptl_absorpt_process_details
;
CrysAlisPro 1.171.40.59a (Rigaku Oxford Diffraction, 2019)
Empirical absorption correction using spherical harmonics,
 implemented in SCALE3 ABSPACK scaling algorithm.
;
_exptl_crystal_colour 'clear colourless'
_exptl_crystal_colour_lustre clear
_exptl_crystal_colour_primary colourless
_exptl_crystal_density_diffrn 1.174
_exptl_crystal_description plate
_exptl_crystal_F_000 776
_exptl_crystal_size_max 0.2
_exptl_crystal_size_mid 0.15
_exptl_crystal_size_min 0.1
_refine_diff_density_max 0.212
_refine_diff_density_min -0.219
_refine_diff_density_rms 0.038
_refine_ls_extinction_method none
_refine_ls_goodness_of_fit_ref 1.057
_refine_ls_hydrogen_treatment constr
_refine_ls_matrix_type full
_refine_ls_number_parameters 240
_refine_ls_number_reflns 4006
_refine_ls_number_restraints 0
_refine_ls_restrained_S_all 1.057
_refine_ls_R_factor_all 0.0690
_refine_ls_R_factor_gt 0.0578
_refine_ls_shift/su_max 0.001
_refine_ls_shift/su_mean 0.000
_refine_ls_structure_factor_coef Fsqd
_refine_ls_weighting_details 'w=1/[\s^2^(Fo^2^)+(0.0273P)^2^+1.7500P] where P=(Fo^2^+2Fc^2^)/3'
_refine_ls_weighting_scheme calc
_refine_ls_wR_factor_gt 0.1043
_refine_ls_wR_factor_ref 0.1092
_reflns_Friedel_coverage 0.000
_reflns_number_gt 3580
_reflns_number_total 4006
_reflns_threshold_expression 'I > 2\s(I)'
_cod_data_source_file cs0c03440_si_008.cif
_cod_data_source_block cd1937b
_cod_depositor_comments 'Adding full bibliography for 4518056--4518062.cif.'
_cod_database_code 4518059
_shelx_shelxl_version_number 2016/6
_chemical_oxdiff_formula B2O2N2C20H20
_shelx_space_group_comment
;
The symmetry employed for this shelxl refinement is uniquely defined
by the following loop, which should always be used as a source of
symmetry information in preference to the above space-group names.
They are only intended as comments.
;
_shelx_estimated_absorpt_t_max 0.992
_shelx_estimated_absorpt_t_min 0.984
_reflns_odcompleteness_completeness 99.91
_reflns_odcompleteness_iscentric 1
_reflns_odcompleteness_theta 26.32
_olex2_refinement_description
;
1. Fixed Uiso
 At 1.2 times of:
  All C(H) groups, All C(H,H) groups, All N(H) groups
 At 1.5 times of:
  All C(H,H,H) groups
2.a Secondary CH2 refined with riding coordinates:
 C16(H16A,H16B), C17(H17A,H17B), C15(H15A,H15B), C14(H14A,H14B), C18(H18A,H18B)
2.b Aromatic/amide H refined with riding coordinates:
 N1(H1), C2(H2), C4(H4), C6(H6), C5(H5)
2.c Idealised Me refined as rotating group:
 C9(H9A,H9B,H9C), C12(H12A,H12B,H12C), C20(H20A,H20B,H20C), C10(H10A,H10B,
 H10C), C11(H11A,H11B,H11C)
;
_olex2_exptl_crystal_mounting_method 'nylon loop'
_olex2_submission_special_instructions 'No special instructions were received'
_oxdiff_exptl_absorpt_empirical_details
;
Empirical correction (ABSPACK) includes:
- Absorption correction using spherical harmonics
- Frame scaling
;
_oxdiff_exptl_absorpt_empirical_full_max 1.054
_oxdiff_exptl_absorpt_empirical_full_min 0.928

loop_
_space_group_symop_operation_xyz
'x, y, z'
'-x, y+1/2, -z+1/2'
'-x, -y, -z'
'x, -y-1/2, z-1/2'

loop_
_atom_site_label
_atom_site_type_symbol
_atom_site_fract_x
_atom_site_fract_y
_atom_site_fract_z
_atom_site_U_iso_or_equiv
_atom_site_adp_type
_atom_site_occupancy
_atom_site_site_symmetry_order
_atom_site_calc_flag
_atom_site_refinement_flags_posn
_atom_site_refinement_flags_adp
_atom_site_refinement_flags_occupancy
_atom_site_disorder_assembly
_atom_site_disorder_group
O2 O 0.12377(9) 0.27577(12) 0.21738(8) 0.0221(3) Uani 1 1 d . . . . .
O1 O 0.10846(9) 0.39636(12) 0.08973(8) 0.0221(3) Uani 1 1 d . . . . .
O4 O 0.68011(10) 0.78457(12) 0.99756(8) 0.0240(3) Uani 1 1 d . . . . .
O3 O 0.42405(11) 0.76044(13) 0.50739(8) 0.0297(3) Uani 1 1 d . . . . .
N1 N 0.34136(11) 0.56634(14) 0.45811(9) 0.0193(3) Uani 1 1 d . . . . .
H1 H 0.326342 0.486355 0.476197 0.023 Uiso 1 1 calc R . . . .
C1 C 0.20695(13) 0.50862(17) 0.23027(11) 0.0165(4) Uani 1 1 d . . . . .
C2 C 0.24904(13) 0.49162(17) 0.31891(11) 0.0167(4) Uani 1 1 d . . . . .
H2 H 0.242327 0.407207 0.345863 0.020 Uiso 1 1 calc R . . . .
C3 C 0.30087(13) 0.59537(17) 0.36924(11) 0.0162(4) Uani 1 1 d . . . . .
C4 C 0.30978(14) 0.71961(17) 0.33023(12) 0.0200(4) Uani 1 1 d . . . . .
H4 H 0.344304 0.791517 0.363662 0.024 Uiso 1 1 calc R . . . .
C19 C 0.66311(13) 0.66482(18) 1.00236(12) 0.0194(4) Uani 1 1 d . . . . .
C16 C 0.52268(13) 0.58120(18) 0.76516(11) 0.0191(4) Uani 1 1 d . . . . .
H16A H 0.458462 0.551203 0.781365 0.023 Uiso 1 1 calc R . . . .
H16B H 0.562692 0.500022 0.757457 0.023 Uiso 1 1 calc R . . . .
C13 C 0.40062(13) 0.64457(17) 0.52025(11) 0.0188(4) Uani 1 1 d . . . . .
C17 C 0.58184(14) 0.66532(17) 0.83989(11) 0.0198(4) Uani 1 1 d . . . . .
H17A H 0.644970 0.698175 0.823022 0.024 Uiso 1 1 calc R . . . .
H17B H 0.540786 0.744638 0.849426 0.024 Uiso 1 1 calc R . . . .
C6 C 0.21730(13) 0.63398(17) 0.19179(11) 0.0192(4) Uani 1 1 d . . . . .
H6 H 0.189714 0.647985 0.131292 0.023 Uiso 1 1 calc R . . . .
C15 C 0.49825(14) 0.65678(18) 0.67820(11) 0.0200(4) Uani 1 1 d . . . . .
H15A H 0.461347 0.740560 0.686276 0.024 Uiso 1 1 calc R . . . .
H15B H 0.562296 0.681928 0.659722 0.024 Uiso 1 1 calc R . . . .
C5 C 0.26761(14) 0.73737(18) 0.24176(12) 0.0219(4) Uani 1 1 d . . . . .
H5 H 0.273477 0.822254 0.215113 0.026 Uiso 1 1 calc R . . . .
C14 C 0.43408(14) 0.57229(18) 0.60671(11) 0.0200(4) Uani 1 1 d . . . . .
H14A H 0.473416 0.491656 0.596501 0.024 Uiso 1 1 calc R . . . .
H14B H 0.373033 0.541236 0.627899 0.024 Uiso 1 1 calc R . . . .
C18 C 0.60883(14) 0.58640(18) 0.92508(11) 0.0214(4) Uani 1 1 d . . . . .
H18A H 0.545561 0.549683 0.939570 0.026 Uiso 1 1 calc R . . . .
H18B H 0.651904 0.509218 0.915421 0.026 Uiso 1 1 calc R . . . .
C7 C 0.03762(14) 0.28324(18) 0.06965(12) 0.0233(4) Uani 1 1 d . . . . .
C8 C 0.07708(14) 0.18429(18) 0.14704(12) 0.0237(4) Uani 1 1 d . . . . .
C9 C -0.06762(15) 0.3394(2) 0.07108(13) 0.0298(5) Uani 1 1 d . . . . .
H9A H -0.069966 0.372114 0.130262 0.045 Uiso 1 1 calc GR . . . .
H9B H -0.118395 0.268484 0.054790 0.045 Uiso 1 1 calc GR . . . .
H9C H -0.082155 0.413828 0.029099 0.045 Uiso 1 1 calc GR . . . .
C12 C 0.16119(15) 0.09095(19) 0.13037(14) 0.0303(5) Uani 1 1 d . . . . .
H12A H 0.212966 0.143377 0.108604 0.045 Uiso 1 1 calc GR . . . .
H12B H 0.132713 0.023393 0.086478 0.045 Uiso 1 1 calc GR . . . .
H12C H 0.192031 0.046000 0.185286 0.045 Uiso 1 1 calc GR . . . .
C20 C 0.69579(17) 0.5897(2) 1.08714(12) 0.0313(5) Uani 1 1 d . . . . .
H20A H 0.741403 0.646399 1.128997 0.047 Uiso 1 1 calc GR . . . .
H20B H 0.731313 0.507323 1.076146 0.047 Uiso 1 1 calc GR . . . .
H20C H 0.635990 0.566528 1.111594 0.047 Uiso 1 1 calc GR . . . .
C10 C 0.04334(16) 0.2313(2) -0.02135(13) 0.0324(5) Uani 1 1 d . . . . .
H10A H 0.019779 0.301195 -0.065050 0.049 Uiso 1 1 calc GR . . . .
H10B H 0.000249 0.151483 -0.034386 0.049 Uiso 1 1 calc GR . . . .
H10C H 0.113680 0.207572 -0.023320 0.049 Uiso 1 1 calc GR . . . .
C11 C -0.00527(15) 0.1052(2) 0.17904(14) 0.0316(5) Uani 1 1 d . . . . .
H11A H 0.025765 0.044983 0.226723 0.047 Uiso 1 1 calc GR . . . .
H11B H -0.043378 0.052091 0.130426 0.047 Uiso 1 1 calc GR . . . .
H11C H -0.051391 0.167516 0.200642 0.047 Uiso 1 1 calc GR . . . .
B1 B 0.14624(15) 0.3917(2) 0.17815(13) 0.0181(4) Uani 1 1 d . . . . .

loop_
_atom_site_aniso_label
_atom_site_aniso_U_11
_atom_site_aniso_U_22
_atom_site_aniso_U_33
_atom_site_aniso_U_23
_atom_site_aniso_U_13
_atom_site_aniso_U_12
O2 0.0249(7) 0.0190(6) 0.0212(6) 0.0003(5) 0.0013(5) -0.0046(5)
O1 0.0231(7) 0.0205(7) 0.0200(6) -0.0001(5) -0.0025(5) -0.0073(5)
O4 0.0306(8) 0.0168(7) 0.0230(7) -0.0024(5) 0.0015(6) -0.0026(6)
O3 0.0424(9) 0.0206(7) 0.0232(7) -0.0011(6) -0.0007(6) -0.0107(6)
N1 0.0254(8) 0.0140(7) 0.0174(8) 0.0007(6) 0.0014(6) -0.0039(6)
C1 0.0140(9) 0.0180(9) 0.0174(9) 0.0007(7) 0.0028(7) 0.0021(7)
C2 0.0162(9) 0.0128(8) 0.0214(9) 0.0018(7) 0.0043(7) 0.0014(7)
C3 0.0154(9) 0.0158(8) 0.0176(9) -0.0001(7) 0.0035(7) 0.0021(7)
C4 0.0208(10) 0.0144(9) 0.0240(9) -0.0040(7) 0.0021(8) -0.0016(7)
C19 0.0180(9) 0.0191(9) 0.0218(9) -0.0011(7) 0.0052(7) 0.0012(7)
C16 0.0186(9) 0.0186(9) 0.0198(9) -0.0032(7) 0.0032(7) -0.0026(7)
C13 0.0195(9) 0.0165(9) 0.0211(9) -0.0028(7) 0.0056(7) -0.0010(7)
C17 0.0208(10) 0.0180(9) 0.0196(9) -0.0023(7) 0.0015(7) -0.0013(7)
C6 0.0182(9) 0.0216(9) 0.0172(9) 0.0028(7) 0.0014(7) 0.0008(7)
C15 0.0203(10) 0.0195(9) 0.0196(9) -0.0030(7) 0.0024(8) -0.0028(7)
C5 0.0233(10) 0.0156(9) 0.0267(10) 0.0048(8) 0.0048(8) 0.0012(7)
C14 0.0225(10) 0.0182(9) 0.0190(9) -0.0026(7) 0.0033(7) -0.0013(7)
C18 0.0257(10) 0.0178(9) 0.0199(9) -0.0012(7) 0.0021(8) -0.0020(7)
C7 0.0196(10) 0.0223(10) 0.0266(10) -0.0046(8) 0.0011(8) -0.0086(8)
C8 0.0232(10) 0.0197(9) 0.0273(10) -0.0031(8) 0.0023(8) -0.0053(8)
C9 0.0237(11) 0.0321(11) 0.0312(11) -0.0012(9) -0.0005(9) -0.0010(9)
C12 0.0271(11) 0.0199(10) 0.0442(13) -0.0018(9) 0.0075(9) -0.0028(8)
C20 0.0428(13) 0.0249(10) 0.0230(10) 0.0005(8) -0.0013(9) -0.0034(9)
C10 0.0312(12) 0.0364(12) 0.0278(11) -0.0103(9) 0.0014(9) -0.0104(9)
C11 0.0290(11) 0.0264(11) 0.0404(12) -0.0003(9) 0.0095(9) -0.0082(9)
B1 0.0155(10) 0.0184(10) 0.0204(10) 0.0015(8) 0.0039(8) 0.0033(8)

loop_
_atom_type_symbol
_atom_type_description
_atom_type_scat_dispersion_real
_atom_type_scat_dispersion_imag
_atom_type_scat_source
C C 0.0033 0.0016 'International Tables Vol C Tables 4.2.6.8 and 6.1.1.4'
H H 0.0000 0.0000 'International Tables Vol C Tables 4.2.6.8 and 6.1.1.4'
B B 0.0013 0.0007 'International Tables Vol C Tables 4.2.6.8 and 6.1.1.4'
N N 0.0061 0.0033 'International Tables Vol C Tables 4.2.6.8 and 6.1.1.4'
O O 0.0106 0.0060 'International Tables Vol C Tables 4.2.6.8 and 6.1.1.4'

loop_
_geom_angle_atom_site_label_1
_geom_angle_atom_site_label_2
_geom_angle_atom_site_label_3
_geom_angle
_geom_angle_site_symmetry_1
_geom_angle_site_symmetry_3
_geom_angle_publ_flag
B1 O2 C8 107.02(14) . . ?
B1 O1 C7 106.64(14) . . ?
C3 N1 H1 115.3 . . ?
C13 N1 H1 115.3 . . ?
C13 N1 C3 129.34(15) . . ?
C2 C1 C6 118.30(16) . . ?
C2 C1 B1 119.66(15) . . ?
C6 C1 B1 121.98(15) . . ?
C1 C2 H2 119.1 . . ?
C1 C2 C3 121.72(16) . . ?
C3 C2 H2 119.1 . . ?
C2 C3 N1 116.83(15) . . ?
C4 C3 N1 123.88(15) . . ?
C4 C3 C2 119.28(16) . . ?
C3 C4 H4 120.4 . . ?
C5 C4 C3 119.28(16) . . ?
C5 C4 H4 120.4 . . ?
O4 C19 C18 121.95(16) . . ?
O4 C19 C20 120.88(17) . . ?
C18 C19 C20 117.17(15) . . ?
H16A C16 H16B 107.8 . . ?
C17 C16 H16A 108.9 . . ?
C17 C16 H16B 108.9 . . ?
C17 C16 C15 113.20(14) . . ?
C15 C16 H16A 108.9 . . ?
C15 C16 H16B 108.9 . . ?
O3 C13 N1 123.71(17) . . ?
O3 C13 C14 123.52(16) . . ?
N1 C13 C14 112.77(15) . . ?
C16 C17 H17A 109.1 . . ?
C16 C17 H17B 109.1 . . ?
H17A C17 H17B 107.9 . . ?
C18 C17 C16 112.30(14) . . ?
C18 C17 H17A 109.1 . . ?
C18 C17 H17B 109.1 . . ?
C1 C6 H6 120.0 . . ?
C5 C6 C1 120.09(16) . . ?
C5 C6 H6 120.0 . . ?
C16 C15 H15A 109.3 . . ?
C16 C15 H15B 109.3 . . ?
H15A C15 H15B 108.0 . . ?
C14 C15 C16 111.57(14) . . ?
C14 C15 H15A 109.3 . . ?
C14 C15 H15B 109.3 . . ?
C4 C5 H5 119.3 . . ?
C6 C5 C4 121.33(16) . . ?
C6 C5 H5 119.3 . . ?
C13 C14 C15 114.43(15) . . ?
C13 C14 H14A 108.7 . . ?
C13 C14 H14B 108.7 . . ?
C15 C14 H14A 108.7 . . ?
C15 C14 H14B 108.7 . . ?
H14A C14 H14B 107.6 . . ?
C19 C18 C17 115.12(15) . . ?
C19 C18 H18A 108.5 . . ?
C19 C18 H18B 108.5 . . ?
C17 C18 H18A 108.5 . . ?
C17 C18 H18B 108.5 . . ?
H18A C18 H18B 107.5 . . ?
O1 C7 C8 102.14(13) . . ?
O1 C7 C9 106.31(15) . . ?
O1 C7 C10 108.11(15) . . ?
C9 C7 C8 113.41(16) . . ?
C10 C7 C8 115.37(16) . . ?
C10 C7 C9 110.62(16) . . ?
O2 C8 C7 102.31(13) . . ?
O2 C8 C12 106.28(15) . . ?
O2 C8 C11 108.22(15) . . ?
C12 C8 C7 113.95(16) . . ?
C11 C8 C7 114.66(16) . . ?
C11 C8 C12 110.58(16) . . ?
C7 C9 H9A 109.5 . . ?
C7 C9 H9B 109.5 . . ?
C7 C9 H9C 109.5 . . ?
H9A C9 H9B 109.5 . . ?
H9A C9 H9C 109.5 . . ?
H9B C9 H9C 109.5 . . ?
C8 C12 H12A 109.5 . . ?
C8 C12 H12B 109.5 . . ?
C8 C12 H12C 109.5 . . ?
H12A C12 H12B 109.5 . . ?
H12A C12 H12C 109.5 . . ?
H12B C12 H12C 109.5 . . ?
C19 C20 H20A 109.5 . . ?
C19 C20 H20B 109.5 . . ?
C19 C20 H20C 109.5 . . ?
H20A C20 H20B 109.5 . . ?
H20A C20 H20C 109.5 . . ?
H20B C20 H20C 109.5 . . ?
C7 C10 H10A 109.5 . . ?
C7 C10 H10B 109.5 . . ?
C7 C10 H10C 109.5 . . ?
H10A C10 H10B 109.5 . . ?
H10A C10 H10C 109.5 . . ?
H10B C10 H10C 109.5 . . ?
C8 C11 H11A 109.5 . . ?
C8 C11 H11B 109.5 . . ?
C8 C11 H11C 109.5 . . ?
H11A C11 H11B 109.5 . . ?
H11A C11 H11C 109.5 . . ?
H11B C11 H11C 109.5 . . ?
O2 B1 O1 113.85(16) . . ?
O2 B1 C1 122.64(16) . . ?
O1 B1 C1 123.49(16) . . ?

loop_
_geom_bond_atom_site_label_1
_geom_bond_atom_site_label_2
_geom_bond_distance
_geom_bond_site_symmetry_2
_geom_bond_publ_flag
O2 C8 1.465(2) . ?
O2 B1 1.365(2) . ?
O1 C7 1.468(2) . ?
O1 B1 1.368(2) . ?
O4 C19 1.218(2) . ?
O3 C13 1.221(2) . ?
N1 H1 0.8800 . ?
N1 C3 1.410(2) . ?
N1 C13 1.368(2) . ?
C1 C2 1.392(2) . ?
C1 C6 1.401(2) . ?
C1 B1 1.554(3) . ?
C2 H2 0.9500 . ?
C2 C3 1.396(2) . ?
C3 C4 1.391(2) . ?
C4 H4 0.9500 . ?
C4 C5 1.391(3) . ?
C19 C18 1.496(2) . ?
C19 C20 1.502(3) . ?
C16 H16A 0.9900 . ?
C16 H16B 0.9900 . ?
C16 C17 1.523(2) . ?
C16 C15 1.523(2) . ?
C13 C14 1.511(2) . ?
C17 H17A 0.9900 . ?
C17 H17B 0.9900 . ?
C17 C18 1.519(2) . ?
C6 H6 0.9500 . ?
C6 C5 1.383(2) . ?
C15 H15A 0.9900 . ?
C15 H15B 0.9900 . ?
C15 C14 1.519(2) . ?
C5 H5 0.9500 . ?
C14 H14A 0.9900 . ?
C14 H14B 0.9900 . ?
C18 H18A 0.9900 . ?
C18 H18B 0.9900 . ?
C7 C8 1.563(3) . ?
C7 C9 1.524(3) . ?
C7 C10 1.519(3) . ?
C8 C12 1.523(3) . ?
C8 C11 1.517(3) . ?
C9 H9A 0.9800 . ?
C9 H9B 0.9800 . ?
C9 H9C 0.9800 . ?
C12 H12A 0.9800 . ?
C12 H12B 0.9800 . ?
C12 H12C 0.9800 . ?
C20 H20A 0.9800 . ?
C20 H20B 0.9800 . ?
C20 H20C 0.9800 . ?
C10 H10A 0.9800 . ?
C10 H10B 0.9800 . ?
C10 H10C 0.9800 . ?
C11 H11A 0.9800 . ?
C11 H11B 0.9800 . ?
C11 H11C 0.9800 . ?
